data_4316069
loop_
_publ_author_name
'Fergal Coleman'
'Michael J. Hynes'
'Andrea Erxleben'

_publ_contact_author_address
; National University of Ireland, Galway
  Chemistry Department
  University Road
  Galway
  Ireland
;
_publ_contact_author_email Andrea.Erxleben@nuigalway.ie
_publ_contact_author_fax +353-91-525700
_publ_contact_author_name 'Dr. Andrea Erxleben'
_publ_contact_author_phone +353-91-492483
_publ_section_title
;
 GaIII Complexes as Models for the MIII Site of Purple Acid Phosphatase:
 Ligand Effects on the Hydrolytic Reactivity Toward Bis(2,4-dinitrophenyl)
 phosphate
;
_journal_name_full 'Inorganic Chemistry'
_journal_page_first 6725
_journal_page_last 6733
_journal_paper_doi 10.1021/ic100722w
_journal_volume 49
_journal_year 2010
_chemical_formula_sum 'C20 H30 Ga2 N4 O14'
_chemical_formula_weight 689.92
_chemical_name_systematic
; 
 ? 
;
_space_group_IT_number 14
_symmetry_cell_setting monoclinic
_symmetry_space_group_name_Hall '-P 2ybc'
_symmetry_space_group_name_H-M 'P 1 21/c 1'
_atom_sites_solution_hydrogens geom
_atom_sites_solution_primary direct
_atom_sites_solution_secondary difmap
_audit_creation_method SHELXL-97
_cell_angle_alpha 90.00
_cell_angle_beta 90.216(2)
_cell_angle_gamma 90.00
_cell_formula_units_Z 2
_cell_length_a 8.8492(3)
_cell_length_b 10.4470(4)
_cell_length_c 14.0948(5)
_cell_measurement_reflns_used 2653
_cell_measurement_temperature 298(2)
_cell_measurement_theta_max 26.37
_cell_measurement_theta_min 2.89
_cell_volume 1303.02(8)
_computing_cell_refinement
;
CrysAlisPro, Oxford Diffraction Ltd.,
Version 1.171.33.31 (release 08-01-2009 CrysAlis171 .NET)
(compiled Jan  8 2009,16:24:04)
;
_computing_data_collection
;
CrysAlisPro, Oxford Diffraction Ltd.,
Version 1.171.33.31 (release 08-01-2009 CrysAlis171 .NET)
(compiled Jan  8 2009,16:24:04)
;
_computing_data_reduction
;
CrysAlisPro, Oxford Diffraction Ltd.,
Version 1.171.33.31 (release 08-01-2009 CrysAlis171 .NET)
(compiled Jan  8 2009,16:24:04)
;
_computing_structure_refinement 'SHELXL-97 (Sheldrick, 1997)'
_computing_structure_solution 'SHELXS-97 (Sheldrick, 1990)'
_diffrn_ambient_temperature 298(2)
_diffrn_detector_area_resol_mean 16.1048
_diffrn_measured_fraction_theta_full 0.997
_diffrn_measured_fraction_theta_max 0.997
_diffrn_measurement_device_type 'Goniometer KM4/Xcalibur, detector: Sapphire3'
_diffrn_radiation_monochromator graphite
_diffrn_radiation_source 'Enhance (Mo) X-ray Source'
_diffrn_radiation_type MoK\a
_diffrn_radiation_wavelength 0.71073
_diffrn_reflns_av_R_equivalents 0.0289
_diffrn_reflns_av_sigmaI/netI 0.0325
_diffrn_reflns_limit_h_max 11
_diffrn_reflns_limit_h_min -10
_diffrn_reflns_limit_k_max 13
_diffrn_reflns_limit_k_min -13
_diffrn_reflns_limit_l_max 17
_diffrn_reflns_limit_l_min -17
_diffrn_reflns_number 8736
_diffrn_reflns_theta_full 26.37
_diffrn_reflns_theta_max 26.37
_diffrn_reflns_theta_min 2.89
_exptl_absorpt_coefficient_mu 2.146
_exptl_absorpt_correction_T_max 0.8140
_exptl_absorpt_correction_T_min 0.6735
_exptl_absorpt_correction_type multi-scan
_exptl_absorpt_process_details
;
CrysAlis RED, Oxford Diffraction Ltd.,
Version 1.171.33.31 (release 08-01-2009 CrysAlis171 .NET)
(compiled Jan  8 2009,16:24:04)
Empirical absorption correction using spherical harmonics,
 implemented in SCALE3 ABSPACK scaling algorithm.
;
_exptl_crystal_colour colourless
_exptl_crystal_density_diffrn 1.758
_exptl_crystal_density_method 'not measured'
_exptl_crystal_description block
_exptl_crystal_F_000 704
_exptl_crystal_size_max 0.20
_exptl_crystal_size_mid 0.20
_exptl_crystal_size_min 0.10
_refine_diff_density_max 0.703
_refine_diff_density_min -0.606
_refine_diff_density_rms 0.082
_refine_ls_extinction_method none
_refine_ls_goodness_of_fit_ref 1.042
_refine_ls_hydrogen_treatment riding
_refine_ls_matrix_type full
_refine_ls_number_parameters 181
_refine_ls_number_reflns 2653
_refine_ls_number_restraints 0
_refine_ls_restrained_S_all 1.042
_refine_ls_R_factor_all 0.0407
_refine_ls_R_factor_gt 0.0303
_refine_ls_shift/su_max 0.003
_refine_ls_shift/su_mean 0.000
_refine_ls_structure_factor_coef Fsqd
_refine_ls_weighting_details 'calc w=1/[\s^2^(Fo^2^)+(0.0551P)^2^+0.0000P] where P=(Fo^2^+2Fc^2^)/3'
_refine_ls_weighting_scheme calc
_refine_ls_wR_factor_gt 0.0844
_refine_ls_wR_factor_ref 0.0862
_reflns_number_gt 2087
_reflns_number_total 2653
_reflns_threshold_expression >2sigma(I)
_cod_data_source_file ic100722w_si_002_1.cif
_cod_data_source_block 3
_cod_depositor_comments
;
The following automatic conversions were performed:
data name '_publ_contact_author_mail' replaced with
'_publ_contact_author_email' as specified in the replacement file
'/home/antanas/src/cod-tools/trunk/data/replacement-values/replacement_tags.lst'.

Automatic conversion script
Id: cif_correct_tags 4998 2017-03-02 13:24:31Z antanas 
;
_cod_database_code 4316069

loop_
_symmetry_equiv_pos_as_xyz
'x, y, z'
'-x, y+1/2, -z+1/2'
'-x, -y, -z'
'x, -y-1/2, z-1/2'

loop_
_atom_site_label
_atom_site_type_symbol
_atom_site_fract_x
_atom_site_fract_y
_atom_site_fract_z
_atom_site_U_iso_or_equiv
_atom_site_adp_type
_atom_site_occupancy
_atom_site_symmetry_multiplicity
_atom_site_calc_flag
_atom_site_refinement_flags
_atom_site_disorder_assembly
_atom_site_disorder_group
Ga1 Ga 0.47007(3) 0.41688(3) 0.41700(2) 0.01626(11) Uani 1 1 d . . .
O5 O 0.4388(2) 0.42208(17) 0.55613(13) 0.0166(4) Uani 1 1 d . . .
H5A H 0.3930 0.3632 0.5964 0.020 Uiso 1 1 calc R . .
O4 O 0.7329(3) 0.1103(2) 0.4537(2) 0.0445(7) Uani 1 1 d . . .
O3 O 0.6501(2) 0.3093(2) 0.43601(15) 0.0267(5) Uani 1 1 d . . .
O1 O 0.5152(2) 0.42102(18) 0.27991(13) 0.0242(5) Uani 1 1 d . . .
O2 O 0.5151(2) 0.2984(2) 0.15215(14) 0.0315(5) Uani 1 1 d . . .
N1 N 0.2447(2) 0.4670(2) 0.39509(16) 0.0211(5) Uani 1 1 d . . .
N2 N 0.3709(2) 0.2380(2) 0.38743(16) 0.0176(5) Uani 1 1 d . . .
O1W O 0.8545(3) -0.0972(3) 0.3485(2) 0.0561(8) Uani 1 1 d . . .
O2W O 0.8243(3) 0.0671(3) 0.6437(2) 0.0609(8) Uani 1 1 d . . .
C1 C 0.1478(3) 0.3691(3) 0.4033(2) 0.0237(6) Uani 1 1 d . . .
C2 C -0.0067(3) 0.3851(3) 0.3908(2) 0.0330(8) Uani 1 1 d . . .
H2 H -0.0720 0.3157 0.3958 0.040 Uiso 1 1 calc R . .
C3 C -0.0616(4) 0.5048(4) 0.3710(3) 0.0407(9) Uani 1 1 d . . .
H3 H -0.1650 0.5181 0.3642 0.049 Uiso 1 1 calc R . .
C4 C 0.0377(4) 0.6052(3) 0.3612(3) 0.0394(9) Uani 1 1 d . . .
H4 H 0.0024 0.6866 0.3462 0.047 Uiso 1 1 calc R . .
C5 C 0.1910(4) 0.5836(3) 0.3740(2) 0.0293(7) Uani 1 1 d . . .
H5 H 0.2581 0.6515 0.3678 0.035 Uiso 1 1 calc R . .
C6 C 0.2167(3) 0.2414(3) 0.4270(2) 0.0246(7) Uani 1 1 d . . .
H6A H 0.2205 0.2298 0.4953 0.030 Uiso 1 1 calc R . .
H6B H 0.1562 0.1730 0.3999 0.030 Uiso 1 1 calc R . .
C7 C 0.3685(3) 0.2279(3) 0.2817(2) 0.0228(6) Uani 1 1 d . . .
H7A H 0.2665 0.2439 0.2591 0.027 Uiso 1 1 calc R . .
H7B H 0.3956 0.1414 0.2636 0.027 Uiso 1 1 calc R . .
C8 C 0.4752(3) 0.3207(3) 0.2338(2) 0.0211(6) Uani 1 1 d . . .
C9 C 0.4714(3) 0.1402(3) 0.4304(2) 0.0248(7) Uani 1 1 d . . .
H9A H 0.4705 0.0638 0.3912 0.030 Uiso 1 1 calc R . .
H9B H 0.4336 0.1172 0.4926 0.030 Uiso 1 1 calc R . .
C10 C 0.6311(3) 0.1886(3) 0.4397(2) 0.0259(7) Uani 1 1 d . . .

loop_
_atom_site_aniso_label
_atom_site_aniso_U_11
_atom_site_aniso_U_22
_atom_site_aniso_U_33
_atom_site_aniso_U_23
_atom_site_aniso_U_13
_atom_site_aniso_U_12
Ga1 0.01786(17) 0.01329(16) 0.01761(17) -0.00175(13) 0.00034(11) -0.00087(12)
O5 0.0216(10) 0.0131(9) 0.0151(9) -0.0001(8) 0.0018(8) -0.0050(8)
O4 0.0336(13) 0.0331(14) 0.0667(18) -0.0026(12) -0.0073(12) 0.0155(11)
O3 0.0179(10) 0.0214(11) 0.0407(13) -0.0033(10) -0.0020(9) 0.0013(9)
O1 0.0364(12) 0.0183(10) 0.0180(10) -0.0020(9) 0.0042(9) -0.0086(9)
O2 0.0478(14) 0.0259(12) 0.0209(11) -0.0044(9) 0.0090(10) -0.0037(10)
N1 0.0179(12) 0.0212(12) 0.0244(13) -0.0019(10) -0.0030(10) 0.0018(10)
N2 0.0180(11) 0.0156(12) 0.0192(12) 0.0009(10) -0.0003(9) 0.0003(9)
O1W 0.0543(17) 0.0504(18) 0.0636(19) -0.0124(14) -0.0033(14) -0.0014(13)
O2W 0.0461(16) 0.0551(19) 0.082(2) -0.0057(16) -0.0110(15) 0.0077(14)
C1 0.0219(15) 0.0252(15) 0.0242(15) -0.0040(13) 0.0035(12) -0.0016(13)
C2 0.0209(15) 0.0381(19) 0.0402(19) -0.0029(15) 0.0022(14) -0.0045(14)
C3 0.0210(16) 0.049(2) 0.052(2) -0.0048(19) -0.0047(15) 0.0088(16)
C4 0.0341(18) 0.035(2) 0.049(2) 0.0019(16) -0.0064(16) 0.0154(15)
C5 0.0293(16) 0.0219(15) 0.0367(18) 0.0000(14) -0.0049(14) 0.0029(13)
C6 0.0218(14) 0.0243(16) 0.0279(16) 0.0004(13) 0.0052(13) -0.0050(12)
C7 0.0285(15) 0.0189(15) 0.0211(15) -0.0046(12) -0.0020(12) -0.0024(12)
C8 0.0241(15) 0.0182(15) 0.0210(15) 0.0007(12) -0.0011(12) 0.0023(12)
C9 0.0313(16) 0.0144(14) 0.0289(17) 0.0012(12) -0.0042(13) 0.0005(13)
C10 0.0263(15) 0.0248(17) 0.0265(16) -0.0035(13) -0.0024(13) 0.0074(13)

loop_
_atom_type_symbol
_atom_type_description
_atom_type_scat_dispersion_real
_atom_type_scat_dispersion_imag
_atom_type_scat_source
C C 0.0033 0.0016 'International Tables Vol C Tables 4.2.6.8 and 6.1.1.4'
H H 0.0000 0.0000 'International Tables Vol C Tables 4.2.6.8 and 6.1.1.4'
N N 0.0061 0.0033 'International Tables Vol C Tables 4.2.6.8 and 6.1.1.4'
O O 0.0106 0.0060 'International Tables Vol C Tables 4.2.6.8 and 6.1.1.4'
Ga Ga 0.2307 1.6083 'International Tables Vol C Tables 4.2.6.8 and 6.1.1.4'

loop_
_geom_angle_atom_site_label_1
_geom_angle_atom_site_label_2
_geom_angle_atom_site_label_3
_geom_angle
_geom_angle_site_symmetry_1
_geom_angle_site_symmetry_3
_geom_angle_publ_flag
O5 Ga1 O3 97.79(8) 3_666 . ?
O5 Ga1 O1 95.06(8) 3_666 . ?
O3 Ga1 O1 88.80(9) . . ?
O5 Ga1 O5 80.77(8) 3_666 . ?
O3 Ga1 O5 89.84(8) . . ?
O1 Ga1 O5 175.40(8) . . ?
O5 Ga1 N1 102.25(9) 3_666 . ?
O3 Ga1 N1 159.69(9) . . ?
O1 Ga1 N1 92.67(9) . . ?
O5 Ga1 N1 90.14(8) . . ?
O5 Ga1 N2 179.54(8) 3_666 . ?
O3 Ga1 N2 81.75(8) . . ?
O1 Ga1 N2 84.92(8) . . ?
O5 Ga1 N2 99.23(8) . . ?
N1 Ga1 N2 78.21(9) . . ?
O5 Ga1 Ga1 41.38(5) 3_666 3_666 ?
O3 Ga1 Ga1 94.89(6) . 3_666 ?
O1 Ga1 Ga1 136.40(6) . 3_666 ?
O5 Ga1 Ga1 39.40(5) . 3_666 ?
N1 Ga1 Ga1 97.94(7) . 3_666 ?
N2 Ga1 Ga1 138.63(6) . 3_666 ?
Ga1 O5 Ga1 99.23(8) 3_666 . ?
C10 O3 Ga1 117.70(19) . . ?
C8 O1 Ga1 114.94(17) . . ?
C1 N1 C5 119.1(3) . . ?
C1 N1 Ga1 114.1(2) . . ?
C5 N1 Ga1 126.8(2) . . ?
C6 N2 C9 114.6(2) . . ?
C6 N2 C7 111.6(2) . . ?
C9 N2 C7 111.4(2) . . ?
C6 N2 Ga1 106.81(17) . . ?
C9 N2 Ga1 106.39(16) . . ?
C7 N2 Ga1 105.33(16) . . ?
N1 C1 C2 121.8(3) . . ?
N1 C1 C6 116.0(2) . . ?
C2 C1 C6 122.3(3) . . ?
C3 C2 C1 119.0(3) . . ?
C2 C3 C4 119.4(3) . . ?
C3 C4 C5 119.2(3) . . ?
N1 C5 C4 121.5(3) . . ?
N2 C6 C1 108.2(2) . . ?
N2 C7 C8 113.1(2) . . ?
O2 C8 O1 123.4(3) . . ?
O2 C8 C7 118.6(3) . . ?
O1 C8 C7 117.9(2) . . ?
N2 C9 C10 111.4(2) . . ?
O4 C10 O3 124.6(3) . . ?
O4 C10 C9 118.4(3) . . ?
O3 C10 C9 116.9(3) . . ?

loop_
_geom_bond_atom_site_label_1
_geom_bond_atom_site_label_2
_geom_bond_distance
_geom_bond_site_symmetry_2
_geom_bond_publ_flag
Ga1 O5 1.9033(18) 3_666 ?
Ga1 O3 1.967(2) . ?
Ga1 O1 1.9750(19) . ?
Ga1 O5 1.9823(18) . ?
Ga1 N1 2.084(2) . ?
Ga1 N2 2.105(2) . ?
Ga1 Ga1 2.9600(6) 3_666 ?
O5 Ga1 1.9033(18) 3_666 ?
O4 C10 1.232(4) . ?
O3 C10 1.273(4) . ?
O1 C8 1.282(3) . ?
O2 C8 1.227(3) . ?
N1 C1 1.340(4) . ?
N1 C5 1.341(4) . ?
N2 C6 1.477(4) . ?
N2 C9 1.483(4) . ?
N2 C7 1.494(3) . ?
C1 C2 1.389(4) . ?
C1 C6 1.504(4) . ?
C2 C3 1.370(5) . ?
C3 C4 1.376(5) . ?
C4 C5 1.386(4) . ?
C7 C8 1.514(4) . ?
C9 C10 1.506(4) . ?
